data_1572889
loop_
_publ_author_name
'Pedussaut, Lucie'
'Mahieu, Nolwenn'
'Chartier, Camille'
'Rajeshkumar, Thayalan'
'Tricoire, Maxime'
'Douair, Iskander'
'Casaretto, Nicolas'
'Maron, Laurent'
'Danoun, Gr&#xe9;gory'
'Nocton, Gr&#xe9;gory'

_publ_section_title
;
 The photo-isomerization of the cyclononatetraenyl ligand and related rare
 earth complexes.
;
_journal_issue 46
_journal_name_full 'Chemical science'
_journal_page_first 19273
_journal_page_last 19282
_journal_paper_doi 10.1039/d4sc04767b
_journal_volume 15
_journal_year 2024
_chemical_formula_moiety 'C17 H17 Pr'
_chemical_formula_sum 'C17 H17 Pr'
_chemical_formula_weight 362.21
_space_group_crystal_system orthorhombic
_space_group_IT_number 62
_space_group_name_Hall '-P 2ac 2n'
_space_group_name_H-M_alt 'P n m a'
_atom_sites_solution_hydrogens geom
_atom_sites_solution_primary dual
_audit_creation_date 2023-08-15
_audit_creation_method
;
Olex2 1.5
(compiled 2023.03.06 svn.rbb2c1857 for OlexSys, GUI svn.r6748)
;
_audit_update_record
;
2024-07-13 deposited with the CCDC.	2024-10-15 downloaded from the CCDC.
;
_cell_angle_alpha 90
_cell_angle_beta 90
_cell_angle_gamma 90
_cell_formula_units_Z 4
_cell_length_a 12.0063(7)
_cell_length_b 12.8295(10)
_cell_length_c 8.8907(6)
_cell_measurement_reflns_used 3247
_cell_measurement_temperature 150
_cell_measurement_theta_max 26.81
_cell_measurement_theta_min 2.85
_cell_volume 1369.48(16)
_computing_cell_refinement
;
X-Area Recipe 1.37.0.0 (STOE, 2021)
;
_computing_data_collection
;
X-Area Pilatus3_SV 1.31.175.0 (STOE, 2021)
;
_computing_data_reduction
;
X-Area Integrate 2.5.1.0 (STOE, 2021)
X-Area X-Red 2.3.0.0 (STOE, 2021) 
;
_computing_molecular_graphics 'Olex2 1.5 (Dolomanov et al., 2009)'
_computing_publication_material 'Olex2 1.5 (Dolomanov et al., 2009)'
_computing_structure_refinement 'SHELXL 2018/3 (Sheldrick, 2015)'
_computing_structure_solution 'SHELXT 2018/2 (Sheldrick, 2018)'
_diffrn_ambient_temperature 150.01
_diffrn_detector_area_resol_mean 13.33
_diffrn_measured_fraction_theta_full 0.992
_diffrn_measured_fraction_theta_max 0.989
_diffrn_measurement_details
;
 787 frames, detector distance = 60 mm
;
_diffrn_measurement_device 'Eulerian 4-circle diffractometer'
_diffrn_measurement_device_type 'STOE STADIVARI'
_diffrn_measurement_method 'rotation method, \w scans'
_diffrn_radiation_type MoK\a
_diffrn_radiation_wavelength 0.71073
_diffrn_reflns_av_R_equivalents 0.0541
_diffrn_reflns_av_unetI/netI 0.0927
_diffrn_reflns_Laue_measured_fraction_full 0.992
_diffrn_reflns_Laue_measured_fraction_max 0.989
_diffrn_reflns_limit_h_max 15
_diffrn_reflns_limit_h_min -14
_diffrn_reflns_limit_k_max 7
_diffrn_reflns_limit_k_min -16
_diffrn_reflns_limit_l_max 11
_diffrn_reflns_limit_l_min -11
_diffrn_reflns_number 5122
_diffrn_reflns_point_group_measured_fraction_full 0.992
_diffrn_reflns_point_group_measured_fraction_max 0.989
_diffrn_reflns_theta_full 25.242
_diffrn_reflns_theta_max 27.099
_diffrn_reflns_theta_min 2.787
_exptl_absorpt_coefficient_mu 3.536
_exptl_absorpt_correction_type none
_exptl_crystal_colour red
_exptl_crystal_colour_primary red
_exptl_crystal_density_diffrn 1.757
_exptl_crystal_density_method 'not measured'
_exptl_crystal_description needle
_exptl_crystal_F_000 712
_exptl_crystal_size_max 0.083
_exptl_crystal_size_mid 0.049
_exptl_crystal_size_min 0.032
_refine_diff_density_max 0.967
_refine_diff_density_min -0.636
_refine_diff_density_rms 0.134
_refine_ls_extinction_method none
_refine_ls_goodness_of_fit_ref 0.788
_refine_ls_hydrogen_treatment constr
_refine_ls_matrix_type full
_refine_ls_number_parameters 128
_refine_ls_number_reflns 1563
_refine_ls_number_restraints 192
_refine_ls_restrained_S_all 0.764
_refine_ls_R_factor_all 0.0771
_refine_ls_R_factor_gt 0.0342
_refine_ls_shift/su_max 0.000
_refine_ls_shift/su_mean 0.000
_refine_ls_structure_factor_coef Fsqd
_refine_ls_weighting_details 'w=1/[\s^2^(Fo^2^)+(0.0288P)^2^] where P=(Fo^2^+2Fc^2^)/3'
_refine_ls_weighting_scheme calc
_refine_ls_wR_factor_gt 0.0608
_refine_ls_wR_factor_ref 0.0663
_reflns_Friedel_coverage 0.000
_reflns_number_gt 870
_reflns_number_total 1563
_reflns_threshold_expression 'I > 2\s(I)'
_cod_data_source_file d4sc04767b3.cif
_cod_data_source_block 2-Pr-trans
_cod_depositor_comments 'Adding full bibliography for 1572887--1572904.cif.'
_cod_database_code 1572889
_shelx_shelxl_version_number 2018/3
_shelx_space_group_comment
;
The symmetry employed for this shelxl refinement is uniquely defined
by the following loop, which should always be used as a source of
symmetry information in preference to the above space-group names.
They are only intended as comments.
;
_shelx_estimated_absorpt_t_max 0.895
_shelx_estimated_absorpt_t_min 0.758
_olex2_refinement_description
;
1. Fixed Uiso
 At 1.2 times of:
  All C(H) groups
2. Restrained distances
 C2A_$1-C1A \\sim C3A_$1-C2A_$1 \\sim C4A_$1-C3A_$1 \\sim C5A_$1-C4A_$1 \\sim
C5A-C5A_$1 \\sim C5A-
 C4A \\sim C4A-C3A \\sim C3A-C2A \\sim C2A-C1A
 with sigma of 0.02
 C5B-C5B_$1 \\sim C5B-C4B \\sim C5B_$1-C4B_$1 \\sim C4B_$1-C3B_$1 \\sim
C3B_$1-C2B_$1 \\sim C2B_$1-
 C1B \\sim C2B-C1B \\sim C3B-C2B \\sim C4B-C3B
 with sigma of 0.02
3. Uiso/Uaniso restraints and constraints
C1A \\sim C5B \\sim C2A \\sim C4B \\sim C3A \\sim C3B \\sim C4A \\sim C2B \\sim
C5A \\sim C1B: within 2A with sigma of 0.01 and sigma for terminal atoms of
0.02 within 2A
4. Others
 Sof(C2B)=Sof(H2B)=Sof(C3B)=Sof(H3B)=Sof(C5B)=Sof(H5B)=Sof(C4B)=Sof(H4B)=1-
 FVAR(1)
 Sof(C1B)=Sof(H1B)=0.5*(1-FVAR(2))
 Sof(C1A)=Sof(H1A)=0.5*FVAR(2)
 Sof(C5A)=Sof(H5A)=Sof(C2A)=Sof(H2A)=Sof(C4A)=Sof(H4A)=Sof(C3A)=Sof(H3A)=FVAR(1)
5.a Aromatic/amide H refined with riding coordinates:
 C6(H6), C9(H9), C5A(H5A), C7(H7), C8(H8), C2A(H2A), C4A(H4A), C3A(H3A),
 C1A(H1A), C1B(H1B), C2B(H2B), C3B(H3B), C5B(H5B), C4B(H4B)
;
_olex2_submission_special_instructions 'No special instructions were received'

loop_
_space_group_symop_operation_xyz
'x, y, z'
'-x+1/2, -y, z+1/2'
'-x, y+1/2, -z'
'x+1/2, -y+1/2, -z+1/2'
'-x, -y, -z'
'x-1/2, y, -z-1/2'
'x, -y-1/2, z'
'-x-1/2, y-1/2, z-1/2'

loop_
_atom_site_label
_atom_site_type_symbol
_atom_site_fract_x
_atom_site_fract_y
_atom_site_fract_z
_atom_site_U_iso_or_equiv
_atom_site_adp_type
_atom_site_occupancy
_atom_site_site_symmetry_order
_atom_site_calc_flag
_atom_site_refinement_flags_posn
_atom_site_refinement_flags_adp
_atom_site_refinement_flags_occupancy
_atom_site_disorder_assembly
_atom_site_disorder_group
Pr1 Pr 0.62019(3) 0.250000 0.49245(5) 0.02450(13) Uani 1 2 d S T P . .
C6 C 0.6148(4) 0.1962(6) 0.2074(6) 0.061(3) Uani 1 1 d . . . . .
H6 H 0.668742 0.167976 0.140676 0.073 Uiso 1 1 calc R U . . .
C9 C 0.4095(4) 0.1957(7) 0.4620(6) 0.064(3) Uani 1 1 d . . . . .
H9 H 0.356095 0.167271 0.529344 0.077 Uiso 1 1 calc R U . . .
C5A C 0.6464(14) 0.3040(6) 0.7973(18) 0.041(3) Uani 0.553(11) 1 d D U P A 1
H5A H 0.597742 0.327172 0.874693 0.049 Uiso 0.553(11) 1 calc R U P A 1
C7 C 0.5549(6) 0.1196(6) 0.2816(8) 0.055(2) Uani 1 1 d . . . . .
H7 H 0.577618 0.051265 0.254346 0.066 Uiso 1 1 calc R U . . .
C8 C 0.4692(6) 0.1197(6) 0.3870(8) 0.055(2) Uani 1 1 d . . . . .
H8 H 0.446173 0.051239 0.413492 0.066 Uiso 1 1 calc R U . . .
C2A C 0.8337(10) 0.3484(8) 0.5232(16) 0.043(3) Uani 0.553(11) 1 d D U P A 1
H2A H 0.872467 0.370011 0.435396 0.052 Uiso 0.553(11) 1 calc R U P A 1
C4A C 0.6907(10) 0.3907(12) 0.7269(13) 0.042(3) Uani 0.553(11) 1 d D U P A 1
H4A H 0.664680 0.453642 0.770933 0.051 Uiso 0.553(11) 1 calc R U P A 1
C3A C 0.7632(9) 0.4097(12) 0.6087(14) 0.043(3) Uani 0.553(11) 1 d D U P A 1
H3A H 0.764911 0.481023 0.579872 0.052 Uiso 0.553(11) 1 calc R U P A 1
C1A C 0.8381(12) 0.250000 0.587(2) 0.046(3) Uani 0.553(11) 2 d DS TU P A 1
H1A H 0.845408 0.250000 0.693809 0.056 Uiso 0.553(11) 2 calc R U P A 1
C1B C 0.624(2) 0.250000 0.812(3) 0.037(4) Uani 0.447(11) 2 d DS TU P A 2
H1B H 0.561793 0.250000 0.878127 0.045 Uiso 0.447(11) 2 calc R U P A 2
C2B C 0.6565(16) 0.3494(12) 0.777(2) 0.040(3) Uani 0.447(11) 1 d D U P A 2
H2B H 0.616850 0.397785 0.837140 0.048 Uiso 0.447(11) 1 calc R U P A 2
C3B C 0.7274(11) 0.4018(16) 0.6829(17) 0.041(3) Uani 0.447(11) 1 d D U P A 2
H3B H 0.719625 0.474931 0.696350 0.049 Uiso 0.447(11) 1 calc R U P A 2
C5B C 0.8555(12) 0.3017(6) 0.498(2) 0.048(3) Uani 0.447(11) 1 d D U P A 2
H5B H 0.903489 0.328233 0.422051 0.057 Uiso 0.447(11) 1 calc R U P A 2
C4B C 0.8059(13) 0.3809(14) 0.5760(17) 0.047(3) Uani 0.447(11) 1 d D U P A 2
H4B H 0.837955 0.444990 0.544309 0.057 Uiso 0.447(11) 1 calc R U P A 2

loop_
_atom_site_aniso_label
_atom_site_aniso_U_11
_atom_site_aniso_U_22
_atom_site_aniso_U_33
_atom_site_aniso_U_23
_atom_site_aniso_U_13
_atom_site_aniso_U_12
Pr1 0.01987(19) 0.0325(2) 0.02109(19) 0.000 -0.0023(3) 0.000
C6 0.034(4) 0.122(9) 0.026(3) -0.023(4) -0.004(3) 0.025(4)
C9 0.024(3) 0.137(8) 0.031(3) 0.024(4) -0.006(2) -0.028(3)
C5A 0.038(5) 0.056(8) 0.030(4) -0.017(5) -0.012(4) -0.002(5)
C7 0.068(5) 0.043(5) 0.054(4) -0.024(4) -0.033(4) 0.024(4)
C8 0.062(5) 0.046(5) 0.058(5) 0.025(4) -0.039(4) -0.028(4)
C2A 0.027(5) 0.061(7) 0.041(6) -0.013(5) -0.002(5) -0.002(5)
C4A 0.036(6) 0.053(6) 0.038(5) -0.024(5) -0.009(4) -0.002(5)
C3A 0.035(6) 0.050(5) 0.045(6) -0.025(5) -0.001(5) -0.004(5)
C1A 0.024(5) 0.068(8) 0.048(6) 0.000 -0.014(6) 0.000
C1B 0.037(7) 0.053(10) 0.022(6) 0.000 -0.007(6) 0.000
C2B 0.037(6) 0.053(8) 0.031(5) -0.014(6) -0.008(5) -0.006(6)
C3B 0.034(6) 0.053(6) 0.036(6) -0.019(5) -0.007(5) -0.006(5)
C5B 0.019(5) 0.088(8) 0.036(6) -0.002(6) -0.001(6) -0.013(5)
C4B 0.028(5) 0.067(6) 0.046(6) -0.017(5) -0.004(5) -0.007(4)

loop_
_atom_type_symbol
_atom_type_description
_atom_type_scat_dispersion_real
_atom_type_scat_dispersion_imag
_atom_type_scat_source
C C 0.0033 0.0016 'International Tables Vol C Tables 4.2.6.8 and 6.1.1.4'
H H 0.0000 0.0000 'International Tables Vol C Tables 4.2.6.8 and 6.1.1.4'
Pr Pr -0.2180 2.8214 'International Tables Vol C Tables 4.2.6.8 and 6.1.1.4'

loop_
_geom_angle_atom_site_label_1
_geom_angle_atom_site_label_2
_geom_angle_atom_site_label_3
_geom_angle
_geom_angle_site_symmetry_1
_geom_angle_site_symmetry_3
_geom_angle_publ_flag
C6 Pr1 C6 30.5(4) . 7_565 ?
C6 Pr1 C9 86.97(16) . 7_565 ?
C6 Pr1 C9 78.94(18) . . ?
C6 Pr1 C9 78.94(18) 7_565 7_565 ?
C6 Pr1 C9 86.97(16) 7_565 . ?
C6 Pr1 C5A 150.1(2) 7_565 . ?
C6 Pr1 C5A 174.9(4) 7_565 7_565 ?
C6 Pr1 C5A 150.1(2) . 7_565 ?
C6 Pr1 C5A 174.9(4) . . ?
C6 Pr1 C7 58.2(3) . 7_565 ?
C6 Pr1 C7 30.5(2) . . ?
C6 Pr1 C7 30.5(2) 7_565 7_565 ?
C6 Pr1 C7 58.2(3) 7_565 . ?
C6 Pr1 C8 58.3(2) 7_565 7_565 ?
C6 Pr1 C8 58.3(2) . . ?
C6 Pr1 C8 78.9(2) 7_565 . ?
C6 Pr1 C8 78.9(2) . 7_565 ?
C6 Pr1 C1A 108.6(4) 7_565 . ?
C6 Pr1 C1A 108.6(4) . . ?
C6 Pr1 C1B 164.76(18) 7_565 . ?
C6 Pr1 C1B 164.76(18) . . ?
C9 Pr1 C9 30.6(4) . 7_565 ?
C9 Pr1 C5A 98.1(4) 7_565 . ?
C9 Pr1 C5A 98.1(4) . 7_565 ?
C9 Pr1 C5A 105.7(4) 7_565 7_565 ?
C9 Pr1 C5A 105.7(4) . . ?
C9 Pr1 C8 58.1(3) 7_565 . ?
C9 Pr1 C8 58.1(3) . 7_565 ?
C9 Pr1 C8 30.4(2) 7_565 7_565 ?
C9 Pr1 C8 30.4(2) . . ?
C9 Pr1 C1A 160.8(3) 7_565 . ?
C9 Pr1 C1A 160.8(3) . . ?
C9 Pr1 C1B 96.7(6) 7_565 . ?
C9 Pr1 C1B 96.7(6) . . ?
C5A Pr1 C5A 28.5(3) . 7_565 ?
C7 Pr1 C9 58.2(2) . . ?
C7 Pr1 C9 58.2(2) 7_565 7_565 ?
C7 Pr1 C9 79.0(2) 7_565 . ?
C7 Pr1 C9 79.0(2) . 7_565 ?
C7 Pr1 C5A 124.2(3) 7_565 . ?
C7 Pr1 C5A 151.1(3) . . ?
C7 Pr1 C5A 124.2(3) . 7_565 ?
C7 Pr1 C5A 151.1(3) 7_565 7_565 ?
C7 Pr1 C7 78.9(3) . 7_565 ?
C7 Pr1 C8 86.85(19) 7_565 . ?
C7 Pr1 C8 30.6(2) . . ?
C7 Pr1 C8 86.85(19) . 7_565 ?
C7 Pr1 C8 30.6(2) 7_565 7_565 ?
C7 Pr1 C1A 120.1(3) . . ?
C7 Pr1 C1A 120.1(3) 7_565 . ?
C7 Pr1 C1B 135.8(3) 7_565 . ?
C7 Pr1 C1B 135.8(3) . . ?
C8 Pr1 C5A 125.1(3) 7_565 7_565 ?
C8 Pr1 C5A 125.1(3) . . ?
C8 Pr1 C5A 105.2(3) 7_565 . ?
C8 Pr1 C5A 105.2(3) . 7_565 ?
C8 Pr1 C8 78.6(3) . 7_565 ?
C8 Pr1 C1A 139.74(18) . . ?
C8 Pr1 C1A 139.74(18) 7_565 . ?
C8 Pr1 C1B 111.4(5) . . ?
C8 Pr1 C1B 111.4(5) 7_565 . ?
C1A Pr1 C5A 66.3(5) . 7_565 ?
C1A Pr1 C5A 66.3(5) . . ?
Pr1 C6 H6 133.3 . . ?
C6 C6 Pr1 74.77(18) 7_565 . ?
C6 C6 H6 112.4 7_565 . ?
C6 C6 C7 135.2(4) 7_565 . ?
C7 C6 Pr1 74.9(3) . . ?
C7 C6 H6 112.4 . . ?
Pr1 C9 H9 133.2 . . ?
C9 C9 Pr1 74.68(19) 7_565 . ?
C9 C9 H9 112.6 7_565 . ?
C8 C9 Pr1 74.9(3) . . ?
C8 C9 C9 134.9(4) . 7_565 ?
C8 C9 H9 112.6 . . ?
Pr1 C5A H5A 134.9 . . ?
C5A C5A Pr1 75.75(15) 7_565 . ?
C5A C5A H5A 108.2 7_565 . ?
C4A C5A Pr1 78.7(8) . . ?
C4A C5A C5A 143.5(9) . 7_565 ?
C4A C5A H5A 108.2 . . ?
Pr1 C7 H7 133.1 . . ?
C6 C7 Pr1 74.6(4) . . ?
C6 C7 H7 112.6 . . ?
C6 C7 C8 134.8(7) . . ?
C8 C7 Pr1 75.0(4) . . ?
C8 C7 H7 112.6 . . ?
Pr1 C8 H8 134.2 . . ?
C9 C8 Pr1 74.8(4) . . ?
C9 C8 C7 135.1(7) . . ?
C9 C8 H8 112.4 . . ?
C7 C8 Pr1 74.4(4) . . ?
C7 C8 H8 112.4 . . ?
Pr1 C2A H2A 119.2 . . ?
C3A C2A Pr1 75.9(7) . . ?
C3A C2A H2A 125.8 . . ?
C3A C2A C1A 108.4(11) . . ?
C1A C2A Pr1 70.9(8) . . ?
C1A C2A H2A 125.8 . . ?
Pr1 C4A H4A 137.2 . . ?
C5A C4A Pr1 73.2(8) . . ?
C5A C4A H4A 111.7 . . ?
C5A C4A C3A 136.6(15) . . ?
C3A C4A Pr1 75.3(7) . . ?
C3A C4A H4A 111.7 . . ?
Pr1 C3A H3A 127.1 . . ?
C2A C3A Pr1 76.2(7) . . ?
C2A C3A C4A 134.5(13) . . ?
C2A C3A H3A 112.8 . . ?
C4A C3A Pr1 76.8(7) . . ?
C4A C3A H3A 112.8 . . ?
Pr1 C1A H1A 113.2 . . ?
C2A C1A Pr1 80.6(8) 7_565 . ?
C2A C1A Pr1 80.6(8) . . ?
C2A C1A C2A 131.1(18) 7_565 . ?
C2A C1A H1A 114.4 . . ?
C2A C1A H1A 114.4 7_565 . ?
Pr1 C1B H1B 127.6 . . ?
C2B C1B Pr1 77.1(13) 7_565 . ?
C2B C1B Pr1 77.1(13) . . ?
C2B C1B H1B 111.5 . . ?
C2B C1B H1B 111.5 7_565 . ?
Pr1 C2B H2B 135.7 . . ?
C1B C2B Pr1 75.1(13) . . ?
C1B C2B H2B 109.6 . . ?
C3B C2B Pr1 77.1(10) . . ?
C3B C2B C1B 141(2) . . ?
C3B C2B H2B 109.6 . . ?
Pr1 C3B H3B 134.2 . . ?
C2B C3B Pr1 75.4(10) . . ?
C2B C3B H3B 110.4 . . ?
C4B C3B Pr1 76.5(10) . . ?
C4B C3B C2B 139(2) . . ?
C4B C3B H3B 110.4 . . ?
Pr1 C5B H5B 131.4 . . ?
C5B C5B Pr1 76.79(15) 7_565 . ?
C5B C5B H5B 111.0 7_565 . ?
C5B C5B C4B 138.0(10) 7_565 . ?
C4B C5B Pr1 75.8(9) . . ?
C4B C5B H5B 111.0 . . ?
Pr1 C4B H4B 137.6 . . ?
C3B C4B Pr1 76.1(10) . . ?
C3B C4B C5B 143.1(18) . . ?
C3B C4B H4B 108.4 . . ?
C5B C4B Pr1 76.9(9) . . ?
C5B C4B H4B 108.4 . . ?

loop_
_geom_bond_atom_site_label_1
_geom_bond_atom_site_label_2
_geom_bond_distance
_geom_bond_site_symmetry_2
_geom_bond_publ_flag
Pr1 C6 2.627(5) . ?
Pr1 C6 2.627(5) 7_565 ?
Pr1 C9 2.637(5) 7_565 ?
Pr1 C9 2.637(5) . ?
Pr1 C5A 2.815(15) 7_565 ?
Pr1 C5A 2.815(16) . ?
Pr1 C7 2.631(6) 7_565 ?
Pr1 C7 2.631(6) . ?
Pr1 C8 2.639(6) . ?
Pr1 C8 2.639(6) 7_565 ?
Pr1 C1A 2.749(15) . ?
Pr1 C1B 2.84(2) . ?
C6 C6 1.380(16) 7_565 ?
C6 H6 0.9500 . ?
C6 C7 1.385(9) . ?
C9 C9 1.394(17) 7_565 ?
C9 H9 0.9500 . ?
C9 C8 1.382(9) . ?
C5A C5A 1.386(14) 7_565 ?
C5A H5A 0.9500 . ?
C5A C4A 1.383(11) . ?
C7 H7 0.9500 . ?
C7 C8 1.392(9) . ?
C8 H8 0.9500 . ?
C2A H2A 0.9500 . ?
C2A C3A 1.383(10) . ?
C2A C1A 1.387(11) . ?
C4A H4A 0.9500 . ?
C4A C3A 1.386(10) . ?
C3A H3A 0.9500 . ?
C1A H1A 0.9500 . ?
C1B H1B 0.9500 . ?
C1B C2B 1.370(11) 7_565 ?
C1B C2B 1.370(11) . ?
C2B H2B 0.9500 . ?
C2B C3B 1.367(11) . ?
C3B H3B 0.9500 . ?
C3B C4B 1.366(11) . ?
C5B C5B 1.327(15) 7_565 ?
C5B H5B 0.9500 . ?
C5B C4B 1.367(11) . ?
C4B H4B 0.9500 . ?

loop_
_geom_torsion_atom_site_label_1
_geom_torsion_atom_site_label_2
_geom_torsion_atom_site_label_3
_geom_torsion_atom_site_label_4
_geom_torsion
_geom_torsion_site_symmetry_1
_geom_torsion_site_symmetry_2
_geom_torsion_site_symmetry_3
_geom_torsion_site_symmetry_4
_geom_torsion_publ_flag
Pr1 C6 C7 C8 49.2(7) . . . . ?
Pr1 C9 C8 C7 -48.0(7) . . . . ?
Pr1 C5A C4A C3A -45.2(17) . . . . ?
Pr1 C7 C8 C9 48.1(7) . . . . ?
Pr1 C2A C3A C4A 55.2(14) . . . . ?
Pr1 C2A C1A C2A 68.7(18) . . . 7_565 ?
Pr1 C4A C3A C2A -55.0(14) . . . . ?
Pr1 C1B C2B C3B -46(3) . . . . ?
Pr1 C2B C3B C4B -48(2) . . . . ?
Pr1 C3B C4B C5B -44(3) . . . . ?
Pr1 C5B C4B C3B 44(2) . . . . ?
C6 C6 C7 Pr1 -48.9(4) 7_565 . . . ?
C6 C6 C7 C8 0.3(10) 7_565 . . . ?
C6 C7 C8 Pr1 -49.1(7) . . . . ?
C6 C7 C8 C9 -1.0(13) . . . . ?
C9 C9 C8 Pr1 49.0(4) 7_565 . . . ?
C9 C9 C8 C7 1.0(10) 7_565 . . . ?
C5A C5A C4A Pr1 46.2(11) 7_565 . . . ?
C5A C5A C4A C3A 1(3) 7_565 . . . ?
C5A C4A C3A Pr1 44.6(17) . . . . ?
C5A C4A C3A C2A -10(3) . . . . ?
C3A C2A C1A Pr1 67.3(9) . . . . ?
C3A C2A C1A C2A 136.0(16) . . . 7_565 ?
C1A C2A C3A Pr1 -64.0(10) . . . . ?
C1A C2A C3A C4A -9(2) . . . . ?
C1B C2B C3B Pr1 46(3) . . . . ?
C1B C2B C3B C4B -2(4) . . . . ?
C2B C1B C2B Pr1 54(3) 7_565 . . . ?
C2B C1B C2B C3B 8(6) 7_565 . . . ?
C2B C3B C4B Pr1 48(2) . . . . ?
C2B C3B C4B C5B 4(4) . . . . ?
C5B C5B C4B Pr1 -50.7(11) 7_565 . . . ?
C5B C5B C4B C3B -7(4) 7_565 . . . ?
